data_1541106
loop_
_publ_author_name
'Pechar, F.'

_publ_section_title
;
 An x-ray diffraction refinement of the crystal structure of natural
 orthorhombic analcime ((Na Al Si2 O6) (H2 O))
;
_journal_name_full Zeolites
_journal_page_first 247
_journal_page_last 249
_journal_volume 8
_journal_year 1988
_chemical_formula_sum 'Al0.9999 Na O6 Si1.9998'
_chemical_name_systematic 'Na Al (Si2 O6) (H2 O)'
_space_group_IT_number 73
_symmetry_space_group_name_Hall '-I 2b 2c'
_symmetry_space_group_name_H-M 'I b c a'
_cell_angle_alpha 90
_cell_angle_beta 90
_cell_angle_gamma 90
_cell_formula_units_Z 16
_cell_length_a 13.72
_cell_length_b 13.715
_cell_length_c 13.708
_cell_volume 2579.432
_citation_journal_id_ASTM ZEOLD3
_cod_data_source_file Pechar_ZEOLD3_1988_543.cif
_cod_data_source_block Al0.9999Na1O6Si1.9998
_cod_original_formula_sum 'Al0.9999 Na1 O6 Si1.9998'
_cod_database_code 1541106

loop_
_symmetry_equiv_pos_as_xyz
x,y,z
-x,-y+1/2,z
x,-y,-z+1/2
-x,y+1/2,-z+1/2
-x,-y,-z
x,y-1/2,-z
-x,y,z-1/2
x,-y-1/2,z-1/2
x+1/2,y+1/2,z+1/2
-x+1/2,-y+1,z+1/2
x+1/2,-y+1/2,-z+1
-x+1/2,y+1,-z+1
-x+1/2,-y+1/2,-z+1/2
x+1/2,y,-z+1/2
-x+1/2,y+1/2,z
x+1/2,-y,z

loop_
_atom_site_label
_atom_site_type_symbol
_atom_site_fract_x
_atom_site_fract_y
_atom_site_fract_z
_atom_site_occupancy
_atom_site_U_iso_or_equiv
O4 O-2 0.1458 0.4704 0.3851 1 0.0
Si2 Si+4 0.0876 0.3757 0.3377 0.6666 0.0
Na3 Na+1 0.1236 0.1268 0.1252 0.5 0.0
Al3 Al+3 0.1625 0.0877 0.6252 0.3333 0.0
Na1 Na+1 0.1247 0 0.25 0.5 0.0
Na2 Na+1 0.25 0.1252 0 0.5 0.0
Si3 Si+4 0.1625 0.0877 0.6252 0.6666 0.0
O2 O-2 0.1176 0.1452 0.5314 1 0.0
O3 O-2 0.2207 0.104 0.3642 1 0.0
O5 O-2 0.135 0.2811 0.3957 1 0.0
O6 O-2 0.0309 0.1147 0.3541 1 0.0
O1 O-2 0.1048 0.3676 0.2189 1 0.0
Si1 Si+4 0.1265 0.1624 0.4122 0.6666 0.0
Al2 Al+3 0.0876 0.3757 0.3377 0.3333 0.0
Al1 Al+3 0.1265 0.1624 0.4122 0.3333 0.0
